data_7131042
loop_
_publ_author_name
'Du, Xu-Sheng'
'Han, Xiao-Ni'
'Han, Ying'
'Chen, Chuan-Feng'

_publ_section_title
;
 Inherently chiral belt-shaped conjugated macrocycles with strong
 fluorescence and circularly polarized luminescence.
;
_journal_issue 2
_journal_name_full 'Chemical communications (Cambridge, England)'
_journal_page_first 227
_journal_page_last 230
_journal_paper_doi 10.1039/d2cc05504j
_journal_volume 59
_journal_year 2022
_chemical_formula_moiety '3(C H2 Cl2), C54 H42'
_chemical_formula_sum 'C57 H48 Cl6'
_chemical_formula_weight 945.65
_space_group_crystal_system monoclinic
_space_group_IT_number 14
_space_group_name_Hall '-P 2ybc'
_space_group_name_H-M_alt 'P 1 21/c 1'
_atom_sites_solution_hydrogens geom
_atom_sites_solution_primary iterative
_audit_creation_date 2021-11-30
_audit_creation_method
;
Olex2 1.2
(compiled 2018.05.29 svn.r3508 for OlexSys, GUI svn.r5506)
;
_audit_update_record
;
2022-07-26 deposited with the CCDC.	2022-11-28 downloaded from the CCDC.
;
_cell_angle_alpha 90
_cell_angle_beta 117.155(2)
_cell_angle_gamma 90
_cell_formula_units_Z 4
_cell_length_a 13.6999(2)
_cell_length_b 27.5753(4)
_cell_length_c 14.7599(2)
_cell_measurement_reflns_used 40680
_cell_measurement_temperature 169.99(11)
_cell_measurement_theta_max 76.1580
_cell_measurement_theta_min 3.1690
_cell_volume 4961.37(15)
_computing_cell_refinement 'CrysAlisPro 1.171.41.121a (Rigaku OD, 2021)'
_computing_data_collection 'CrysAlisPro 1.171.41.121a (Rigaku OD, 2021)'
_computing_data_reduction 'CrysAlisPro 1.171.41.121a (Rigaku OD, 2021)'
_computing_molecular_graphics 'Olex2 (Dolomanov et al., 2009)'
_computing_publication_material 'Olex2 (Dolomanov et al., 2009)'
_computing_structure_refinement 'olex2.refine (Bourhis et al., 2015)'
_computing_structure_solution 'olex2.solve (Bourhis et al., 2015)'
_diffrn_ambient_environment N~2~
_diffrn_ambient_temperature 169.99(11)
_diffrn_detector 'Hybrid Pixel Array Detector'
_diffrn_detector_area_resol_mean 10.0000
_diffrn_detector_type HyPix
_diffrn_measured_fraction_theta_full 0.985
_diffrn_measured_fraction_theta_max 0.958
_diffrn_measurement_details
;
List of Runs (angles in degrees, time in seconds):

  # Type    Start    End  Width  t~exp~   \w     \q     \k     \f   Frames
#--------------------------------------------------------------------------
  1  \w    150.00 176.00   0.50    0.73    --  106.75  77.00  60.00   52
  2  \w     85.00 134.00   0.50    0.73    --  106.75  77.00  60.00   98
  3  \w     38.00 117.00   0.50    0.06    --   47.68  38.00 -90.00  158
  4  \w    -23.00  27.00   0.50    0.06    --  -47.68  19.00   0.00  100
  5  \w    -61.00 -36.00   0.50    0.73    -- -104.50  57.00 -30.00   50
  6  \w    -22.00  27.00   0.50    0.06    --  -47.68  19.00  90.00   98
  7  \w     35.00  93.00   0.50    0.73    --  106.75 -99.00  90.00  116
  8  \w     50.00  75.00   0.50    0.73    --  106.75-129.00 102.00   50
  9  \w     35.00  60.00   0.50    0.06    --   47.68-129.00 102.00   50
 10  \w     78.00 104.00   0.50    0.73    --  106.75 -99.00 120.00   52
 11  \w     35.00 102.00   0.50    0.73    --  106.75-125.00   0.00  134
 12  \w     37.00  89.00   0.50    0.73    --  106.75 -99.00   0.00  104
 13  \w     44.00 105.00   0.50    0.73    --  106.75 -99.00 150.00  122
 14  \w     42.00  67.00   0.50    0.06    --   47.68-141.00 -69.00   50
 15  \w     39.00 123.00   0.50    0.73    --  106.75-141.00 -69.00  168
 16  \w     34.00 104.00   0.50    0.73    --  106.75 -99.00 -90.00  140
 17  \w     44.00  81.00   0.50    0.73    --  106.75 -77.00 -90.00   74
 18  \w    -24.00  29.00   0.50    0.06    --   47.68 -19.00 120.00  106
 19  \w     35.00  69.00   0.50    0.73    --  106.75 -57.00 120.00   68
 20  \w     36.00  69.00   0.50    0.73    --  106.75 -57.00  90.00   66
 21  \w     78.00 155.00   0.50    0.73    --  106.75 129.00 175.00  154
 22  \w     75.00 101.00   0.50    0.06    --   47.68 141.00 -12.00   52
 23  \w     97.00 122.00   0.50    0.73    --  106.75 141.00 -12.00   50
 24  \w    -85.00 -38.00   0.50    0.73    -- -104.50 125.00 -30.00   94
 25  \w    -68.00 -32.00   0.50    0.73    -- -104.50 143.00 -54.87   72
 26  \w   -125.00 -90.00   0.50    0.73    -- -104.50 143.00 -54.87   70
 27  \w   -103.00 -60.00   0.50    0.06    --  -47.68 141.00 -12.00   86
 28  \w   -102.00 -77.00   0.50    0.73    -- -104.50 141.00 -12.00   50
 29  \w   -123.00 -33.00   0.50    0.73    -- -104.50 140.00   2.43  180
 30  \w    -75.00 -33.00   0.50    0.73    -- -104.50 144.00  34.66   84
 31  \w    -99.00 -71.00   0.50    0.73    -- -104.50 129.00 175.00   56
 32  \w    -90.00 -33.00   0.50    0.73    -- -104.50 141.00 147.08  114
 33  \w   -123.00 -98.00   0.50    0.73    -- -104.50 141.00 147.08   50
 34  \w   -124.00 -94.00   0.50    0.73    -- -104.50 144.00  34.66   60
 35  \w    -93.00 -46.00   0.50    0.06    --  -47.68 129.00 175.00   94
 36  \w   -161.00-111.00   0.50    0.73    -- -104.50 -47.00 175.10  100
 37  \w   -168.00-142.00   0.50    0.73    -- -104.50 -53.00 167.33   52
 38  \w   -173.00 -94.00   0.50    0.73    -- -104.50 -57.00 120.00  158
 39  \w   -165.00 -90.00   0.50    0.73    -- -104.50 -54.00 127.94  150
 40  \w   -117.00 -90.00   0.50    0.73    -- -104.50 -53.00 167.33   54
 41  \w   -120.00 -25.00   0.50    0.06    --  -47.68 -77.00 120.00  190
 42  \w   -170.00-140.00   0.50    0.73    -- -104.50 -68.00-151.37   60
 43  \w   -119.00 -66.00   0.50    0.06    --  -47.68-141.00 -69.00  106
 44  \w   -142.00-117.00   0.50    0.73    -- -104.50-141.00 -69.00   50
 45  \w   -173.00 -80.00   0.50    0.73    -- -104.50 -92.00  59.60  186
 46  \w   -142.00 -85.00   0.50    0.73    -- -104.50-129.00 102.00  114
 47  \w   -120.00 -73.00   0.50    0.06    --  -47.68-129.00 102.00   94
;
_diffrn_measurement_device 'four-circle diffractometer'
_diffrn_measurement_device_type 'XtaLAB Synergy R, HyPix'
_diffrn_measurement_method '\w scans'
_diffrn_orient_matrix_type 'CrysAlisPro convention (1999,Acta A55,543-557)'
_diffrn_orient_matrix_UB_11 -0.0746011000
_diffrn_orient_matrix_UB_12 -0.0420739000
_diffrn_orient_matrix_UB_13 -0.0010855000
_diffrn_orient_matrix_UB_21 -0.0886675000
_diffrn_orient_matrix_UB_22 0.0366847000
_diffrn_orient_matrix_UB_23 -0.0086596000
_diffrn_orient_matrix_UB_31 -0.0502262000
_diffrn_orient_matrix_UB_32 -0.0023467000
_diffrn_orient_matrix_UB_33 -0.1168916000
_diffrn_radiation_monochromator mirror
_diffrn_radiation_probe x-ray
_diffrn_radiation_type 'Cu K\a'
_diffrn_radiation_wavelength 1.54184
_diffrn_reflns_av_R_equivalents 0.0494
_diffrn_reflns_av_unetI/netI 0.0259
_diffrn_reflns_Laue_measured_fraction_full 0.985
_diffrn_reflns_Laue_measured_fraction_max 0.958
_diffrn_reflns_limit_h_max 17
_diffrn_reflns_limit_h_min -17
_diffrn_reflns_limit_k_max 32
_diffrn_reflns_limit_k_min -34
_diffrn_reflns_limit_l_max 15
_diffrn_reflns_limit_l_min -18
_diffrn_reflns_number 71868
_diffrn_reflns_point_group_measured_fraction_full 0.985
_diffrn_reflns_point_group_measured_fraction_max 0.958
_diffrn_reflns_theta_full 67.684
_diffrn_reflns_theta_max 78.052
_diffrn_reflns_theta_min 3.205
_diffrn_source 'Rotating-anode X-ray tube'
_diffrn_source_type 'PhotonJet R (Cu) X-ray Source'
_exptl_absorpt_coefficient_mu 3.434
_exptl_absorpt_correction_T_max 1.00000
_exptl_absorpt_correction_T_min 0.66857
_exptl_absorpt_correction_type multi-scan
_exptl_absorpt_process_details
;
CrysAlisPro 1.171.41.121a (Rigaku Oxford Diffraction, 2021)
Empirical absorption correction using spherical harmonics,
implemented in SCALE3 ABSPACK scaling algorithm.
;
_exptl_crystal_colour 'clear pale colourless'
_exptl_crystal_density_diffrn 1.266
_exptl_crystal_description cube
_exptl_crystal_F_000 1968
_exptl_crystal_size_max 0.28
_exptl_crystal_size_mid 0.18
_exptl_crystal_size_min 0.05
_refine_diff_density_max 2.049
_refine_diff_density_min -1.651
_refine_diff_density_rms 0.193
_refine_ls_extinction_method none
_refine_ls_goodness_of_fit_ref 2.244
_refine_ls_hydrogen_treatment constr
_refine_ls_matrix_type full
_refine_ls_number_parameters 593
_refine_ls_number_reflns 10177
_refine_ls_number_restraints 46
_refine_ls_restrained_S_all 2.267
_refine_ls_R_factor_all 0.1564
_refine_ls_R_factor_gt 0.1510
_refine_ls_shift/su_max 0.001
_refine_ls_shift/su_mean 0.000
_refine_ls_structure_factor_coef Fsqd
_refine_ls_weighting_details 'w=1/[\s^2^(Fo^2^)+(0.2000P)^2^] where P=(Fo^2^+2Fc^2^)/3'
_refine_ls_weighting_scheme calc
_refine_ls_wR_factor_gt 0.4300
_refine_ls_wR_factor_ref 0.4451
_reflns_Friedel_coverage 0.000
_reflns_number_gt 9209
_reflns_number_total 10177
_reflns_threshold_expression 'I > 2\s(I)'
_cod_data_source_file d2cc05504j2.cif
_cod_data_source_block tx9800-a_auto
_cod_depositor_comments 'Adding full bibliography for 7131041--7131042.cif.'
_cod_original_cell_volume 4961.36(16)
_cod_database_code 7131042
_shelx_shelxl_version_number 2018/3
_chemical_oxdiff_formula CHClO
_shelx_space_group_comment
;
The symmetry employed for this shelxl refinement is uniquely defined
by the following loop, which should always be used as a source of
symmetry information in preference to the above space-group names.
They are only intended as comments.
;
_diffrn_oxdiff_digest_frames
;
01c739ecd9eb977b09f8b9c37911d0d12e04436084e
;
_reflns_odcompleteness_completeness 99.96
_reflns_odcompleteness_iscentric 1
_reflns_odcompleteness_theta 66.97
_olex2_refinement_description
;
1. Fixed Uiso
 At 1.2 times of:
  All C(H) groups, All C(H,H) groups
 At 1.5 times of:
  All C(H,H,H) groups
2. Restrained distances
 Cl5-C3 = Cl4-C3 = Cl4-C7 = Cl6-C7
 1.76 with sigma of 0.01
3. Uiso/Uaniso restraints and constraints
Cl4 \\sim C3 \\sim C7 \\sim Cl5 \\sim Cl6: within 1.7A with sigma of 0.02 and
sigma for terminal atoms of 0.04
Uanis(C7) \\sim Ueq, Uanis(Cl4) \\sim Ueq, Uanis(C3) \\sim Ueq, Uanis(Cl5)
\\sim Ueq, Uanis(Cl6) \\sim Ueq, Uanis(C6) \\sim Ueq: with sigma of 0.01 and
sigma for terminal atoms of 0.02
4. Others
 Sof(Cl6)=Sof(C7)=Sof(H7A)=Sof(H7B)=1-FVAR(1)
 Sof(Cl5)=Sof(C3)=Sof(H3A)=Sof(H3B)=FVAR(1)
5.a Secondary CH2 refined with riding coordinates:
 C9(H9A,H9B), C28(H28A,H28B), C19(H19A,H19B), C2(H2A,H2B), C6(H6A,H6B), C3(H3A,
 H3B), C7(H7A,H7B)
5.b Aromatic/amide H refined with riding coordinates:
 C11(H11), C40(H40), C37(H37), C42(H42), C30(H30), C17(H17), C36(H36),
 C39(H39), C52(H52), C55(H55), C43(H43), C25(H25), C54(H54), C21(H21), C51(H51),
  C48(H48), C45(H45), C46(H46)
5.c Idealised Me refined as rotating group:
 C58(H58A,H58B,H58C), C61(H61A,H61B,H61C), C59(H59A,H59B,H59C), C60(H60A,H60B,
 H60C), C56(H56A,H56B,H56C), C57(H57A,H57B,H57C)
;
_smtbx_masks_void_probe_radius 1.2
_smtbx_masks_void_truncation_radius 1.2
_olex2_submission_special_instructions 'No special instructions were received'
_oxdiff_exptl_absorpt_empirical_details
;
Empirical correction (ABSPACK) includes:
- Absorption correction using spherical harmonics
- Frame scaling
;
_oxdiff_exptl_absorpt_empirical_full_max 1.959
_oxdiff_exptl_absorpt_empirical_full_min 0.492

loop_
_space_group_symop_operation_xyz
'x, y, z'
'-x, y+1/2, -z+1/2'
'-x, -y, -z'
'x, -y-1/2, z-1/2'

loop_
_atom_site_label
_atom_site_type_symbol
_atom_site_fract_x
_atom_site_fract_y
_atom_site_fract_z
_atom_site_U_iso_or_equiv
_atom_site_adp_type
_atom_site_occupancy
_atom_site_site_symmetry_order
_atom_site_calc_flag
_atom_site_refinement_flags_posn
_atom_site_refinement_flags_adp
_atom_site_refinement_flags_occupancy
_atom_site_disorder_assembly
_atom_site_disorder_group
Cl1 Cl 0.0865(2) 0.67544(11) 0.5327(2) 0.1217(9) Uani 1 1 d . . . . .
Cl3 Cl 0.1704(3) 0.58763(12) 0.47880(17) 0.1309(10) Uani 1 1 d . . . . .
C11 C 0.3750(2) 0.76980(11) 0.2194(2) 0.0237(6) Uani 1 1 d . . . . .
H11 H 0.318055 0.777782 0.153966 0.028 Uiso 1 1 calc R . . . .
C34 C 0.3321(2) 0.93428(10) 0.4232(2) 0.0233(6) Uani 1 1 d . . . . .
C13 C 0.4664(2) 0.71064(10) 0.3545(2) 0.0230(6) Uani 1 1 d . . . . .
C12 C 0.3790(2) 0.72399(10) 0.2610(2) 0.0233(6) Uani 1 1 d . . . . .
C41 C 0.5405(2) 0.79126(10) 0.3720(2) 0.0222(6) Uani 1 1 d . . . . .
C35 C 0.2604(2) 0.92265(10) 0.3224(2) 0.0227(6) Uani 1 1 d . . . . .
C9 C 0.4473(2) 0.85515(11) 0.2388(2) 0.0243(6) Uani 1 1 d . . . . .
H9A H 0.394879 0.857298 0.165561 0.029 Uiso 1 1 calc R . . . .
H9B H 0.519822 0.866789 0.248476 0.029 Uiso 1 1 calc R . . . .
C31 C 0.1484(2) 0.93270(10) 0.3052(2) 0.0254(6) Uani 1 1 d . . . . .
C32 C 0.1520(2) 0.94986(10) 0.3960(2) 0.0248(6) Uani 1 1 d . . . . .
C10 C 0.4557(2) 0.80379(10) 0.27535(19) 0.0219(5) Uani 1 1 d . . . . .
C40 C 0.6165(2) 0.82790(11) 0.4397(2) 0.0247(6) Uani 1 1 d . . . . .
H40 H 0.691308 0.818764 0.476876 0.030 Uiso 1 1 calc R . . . .
C16 C 0.2965(2) 0.68581(11) 0.2266(2) 0.0255(6) Uani 1 1 d . . . . .
C53 C -0.0450(2) 0.94175(10) 0.3227(2) 0.0271(6) Uani 1 1 d . . . . .
C37 C 0.4423(2) 0.92182(10) 0.4637(2) 0.0245(6) Uani 1 1 d . . . . .
H37 H 0.492178 0.931346 0.530969 0.029 Uiso 1 1 calc R . . . .
C42 C 0.5483(2) 0.74369(10) 0.4091(2) 0.0231(6) Uani 1 1 d . . . . .
H42 H 0.609156 0.734348 0.471111 0.028 Uiso 1 1 calc R . . . .
C15 C 0.3321(2) 0.64894(11) 0.2997(2) 0.0273(6) Uani 1 1 d . . . . .
C38 C 0.4795(2) 0.89501(10) 0.4044(2) 0.0236(6) Uani 1 1 d . . . . .
C33 C 0.2709(2) 0.95756(10) 0.4761(2) 0.0248(6) Uani 1 1 d . . . . .
C8 C 0.4077(2) 0.88554(10) 0.3011(2) 0.0230(6) Uani 1 1 d . . . . .
C30 C 0.0489(2) 0.92313(11) 0.2207(2) 0.0266(6) Uani 1 1 d . . . . .
H30 H 0.046829 0.913669 0.158022 0.032 Uiso 1 1 calc R . . . .
C29 C -0.0486(2) 0.92764(11) 0.2293(2) 0.0279(6) Uani 1 1 d . . . . .
C17 C 0.1931(2) 0.68530(11) 0.1439(2) 0.0276(6) Uani 1 1 d . . . . .
H17 H 0.172091 0.709976 0.093588 0.033 Uiso 1 1 calc R . . . .
C36 C 0.2975(2) 0.89971(10) 0.2598(2) 0.0239(6) Uani 1 1 d . . . . .
H36 H 0.248820 0.893778 0.190120 0.029 Uiso 1 1 calc R . . . .
C39 C 0.5897(2) 0.87349(10) 0.4539(2) 0.0254(6) Uani 1 1 d . . . . .
H39 H 0.647533 0.893439 0.500162 0.031 Uiso 1 1 calc R . . . .
C14 C 0.4479(2) 0.65955(11) 0.3837(2) 0.0267(6) Uani 1 1 d . . . . .
C52 C 0.0560(2) 0.95509(10) 0.4047(2) 0.0263(6) Uani 1 1 d . . . . .
H52 H 0.058208 0.967592 0.465570 0.032 Uiso 1 1 calc R . . . .
C26 C -0.2220(2) 0.86164(13) 0.2457(2) 0.0305(7) Uani 1 1 d . . . . .
C20 C -0.0658(2) 0.66564(14) 0.0990(2) 0.0352(8) Uani 1 1 d . . . . .
C18 C 0.1200(2) 0.64801(12) 0.1353(2) 0.0304(7) Uani 1 1 d . . . . .
C55 C -0.2196(2) 0.90420(13) 0.3064(2) 0.0320(7) Uani 1 1 d . . . . .
H55 H -0.278286 0.907422 0.323549 0.038 Uiso 1 1 calc R . . . .
C44 C 0.1525(3) 0.61178(12) 0.2106(3) 0.0349(7) Uani 1 1 d . . . . .
C27 C -0.1852(2) 0.86463(12) 0.1705(2) 0.0300(6) Uani 1 1 d . . . . .
C43 C 0.2608(3) 0.61146(11) 0.2906(3) 0.0324(7) Uani 1 1 d . . . . .
H43 H 0.284767 0.585517 0.338166 0.039 Uiso 1 1 calc R . . . .
C22 C -0.1573(2) 0.72894(13) 0.1428(2) 0.0334(7) Uani 1 1 d . . . . .
C25 C -0.2520(3) 0.81630(13) 0.2692(2) 0.0332(7) Uani 1 1 d . . . . .
H25 H -0.284485 0.814441 0.313861 0.040 Uiso 1 1 calc R . . . .
C54 C -0.1427(2) 0.93899(12) 0.3401(3) 0.0319(7) Uani 1 1 d . . . . .
H54 H -0.152129 0.964373 0.378915 0.038 Uiso 1 1 calc R . . . .
C23 C -0.1870(2) 0.77739(13) 0.1599(2) 0.0328(7) Uani 1 1 d . . . . .
C28 C -0.1561(2) 0.91254(13) 0.1427(2) 0.0339(7) Uani 1 1 d . . . . .
H28A H -0.213619 0.936763 0.132284 0.041 Uiso 1 1 calc R . . . .
H28B H -0.149138 0.909797 0.079057 0.041 Uiso 1 1 calc R . . . .
C21 C -0.0987(2) 0.71347(13) 0.0914(2) 0.0328(7) Uani 1 1 d . . . . .
H21 H -0.081683 0.735716 0.051527 0.039 Uiso 1 1 calc R . . . .
Cl Cl 0.3342(4) 1.04753(16) 0.2494(3) 0.1590(13) Uani 1 1 d . . . . .
C58 C 0.2964(3) 0.93352(13) 0.5776(3) 0.0358(7) Uani 1 1 d . . . . .
H58A H 0.371635 0.941418 0.627568 0.054 Uiso 1 1 calc GR . . . .
H58B H 0.288770 0.898284 0.568411 0.054 Uiso 1 1 calc GR . . . .
H58C H 0.245099 0.945418 0.601880 0.054 Uiso 1 1 calc GR . . . .
C24 C -0.2340(2) 0.77414(13) 0.2269(2) 0.0336(7) Uani 1 1 d . . . . .
C51 C -0.1679(2) 0.82214(12) 0.1284(2) 0.0304(7) Uani 1 1 d . . . . .
H51 H -0.143037 0.823933 0.078017 0.036 Uiso 1 1 calc R . . . .
C47 C -0.0880(3) 0.63293(13) 0.1596(3) 0.0364(7) Uani 1 1 d . . . . .
C19 C 0.0048(3) 0.64942(14) 0.0508(2) 0.0354(7) Uani 1 1 d . . . . .
H19A H -0.018044 0.616901 0.019810 0.043 Uiso 1 1 calc R . . . .
H19B H -0.001004 0.672520 -0.002800 0.043 Uiso 1 1 calc R . . . .
C48 C -0.1553(3) 0.64801(14) 0.2052(3) 0.0384(8) Uani 1 1 d . . . . .
H48 H -0.177666 0.625280 0.240445 0.046 Uiso 1 1 calc R . . . .
C61 C 0.4528(3) 0.65825(14) 0.4891(2) 0.0390(7) Uani 1 1 d . . . . .
H61A H 0.398525 0.680800 0.490993 0.058 Uiso 1 1 calc GR . . . .
H61B H 0.526334 0.667781 0.540376 0.058 Uiso 1 1 calc GR . . . .
H61C H 0.436832 0.625326 0.503524 0.058 Uiso 1 1 calc GR . . . .
C59 C 0.2971(3) 1.01186(11) 0.4923(3) 0.0347(7) Uani 1 1 d . . . . .
H59A H 0.254224 1.026700 0.522983 0.052 Uiso 1 1 calc GR . . . .
H59B H 0.278172 1.027308 0.426530 0.052 Uiso 1 1 calc GR . . . .
H59C H 0.375465 1.016295 0.537574 0.052 Uiso 1 1 calc GR . . . .
C49 C -0.1874(3) 0.69573(13) 0.1976(3) 0.0347(7) Uani 1 1 d . . . . .
C50 C -0.2512(3) 0.72170(14) 0.2467(3) 0.0367(7) Uani 1 1 d . . . . .
C60 C 0.5318(3) 0.62419(12) 0.3789(3) 0.0403(8) Uani 1 1 d . . . . .
H60A H 0.515260 0.591185 0.392431 0.060 Uiso 1 1 calc GR . . . .
H60B H 0.605660 0.633269 0.430252 0.060 Uiso 1 1 calc GR . . . .
H60C H 0.528150 0.625511 0.311116 0.060 Uiso 1 1 calc GR . . . .
C45 C 0.0721(3) 0.57617(13) 0.2110(3) 0.0395(8) Uani 1 1 d . . . . .
H45 H 0.097242 0.543847 0.229743 0.047 Uiso 1 1 calc R . . . .
C56 C -0.2025(3) 0.71011(16) 0.3601(3) 0.0452(8) Uani 1 1 d . . . . .
H56A H -0.127230 0.722474 0.395088 0.068 Uiso 1 1 calc GR . . . .
H56B H -0.202105 0.674915 0.369472 0.068 Uiso 1 1 calc GR . . . .
H56C H -0.246903 0.725508 0.388612 0.068 Uiso 1 1 calc GR . . . .
C57 C -0.3741(3) 0.70839(15) 0.1915(3) 0.0426(8) Uani 1 1 d . . . . .
H57A H -0.414495 0.728540 0.217763 0.064 Uiso 1 1 calc GR . . . .
H57B H -0.383301 0.674123 0.203478 0.064 Uiso 1 1 calc GR . . . .
H57C H -0.402532 0.714068 0.118298 0.064 Uiso 1 1 calc GR . . . .
C46 C -0.0346(3) 0.58534(14) 0.1870(3) 0.0428(8) Uani 1 1 d . . . . .
H46 H -0.077993 0.558712 0.188169 0.051 Uiso 1 1 calc R . . . .
Cl2 Cl 0.1062(4) 1.0468(2) 0.0923(3) 0.1846(18) Uani 1 1 d . . . . .
C2 C 0.1119(6) 0.6488(4) 0.4435(5) 0.103(3) Uani 1 1 d . . . . .
H2A H 0.163463 0.669344 0.430547 0.123 Uiso 1 1 calc R . . . .
H2B H 0.042652 0.646770 0.379403 0.123 Uiso 1 1 calc R . . . .
C6 C 0.2248(13) 1.0206(6) 0.1384(10) 0.147(4) Uani 1 1 d . U . . .
H6A H 0.248158 1.019283 0.084103 0.176 Uiso 1 1 calc R . . . .
H6B H 0.215589 0.986668 0.155331 0.176 Uiso 1 1 calc R . . . .
Cl4 Cl 0.3199(2) 0.78979(13) 0.4716(2) 0.1333(10) Uani 1 1 d D U . . .
Cl5 Cl 0.1081(8) 0.7625(3) 0.3313(8) 0.176(5) Uani 0.473(14) 1 d D U P A 1
Cl6 Cl 0.0836(5) 0.7920(5) 0.3417(6) 0.172(4) Uani 0.527(14) 1 d D U P A 2
C3 C 0.2250(7) 0.7400(3) 0.4427(6) 0.057(3) Uani 0.473(14) 1 d D U P A 1
H3A H 0.254395 0.709970 0.427653 0.068 Uiso 0.473(14) 1 calc R . P A 1
H3B H 0.206550 0.733787 0.499209 0.068 Uiso 0.473(14) 1 calc R . P A 1
C7 C 0.2018(7) 0.8229(4) 0.4160(10) 0.087(4) Uani 0.527(14) 1 d D U P A 2
H7A H 0.211741 0.848343 0.373501 0.104 Uiso 0.527(14) 1 calc R . P A 2
H7B H 0.191798 0.839597 0.470561 0.104 Uiso 0.527(14) 1 calc R . P A 2

loop_
_atom_site_aniso_label
_atom_site_aniso_U_11
_atom_site_aniso_U_22
_atom_site_aniso_U_33
_atom_site_aniso_U_23
_atom_site_aniso_U_13
_atom_site_aniso_U_12
Cl1 0.0867(13) 0.136(2) 0.1144(15) 0.0189(13) 0.0218(11) 0.0132(12)
Cl3 0.172(3) 0.133(2) 0.0822(12) -0.0019(12) 0.0535(14) -0.0002(18)
C11 0.0200(11) 0.0263(14) 0.0265(12) 0.0006(10) 0.0122(9) 0.0021(9)
C34 0.0242(12) 0.0151(12) 0.0362(14) -0.0012(10) 0.0186(11) -0.0032(9)
C13 0.0193(11) 0.0207(13) 0.0279(12) -0.0018(10) 0.0098(10) 0.0017(9)
C12 0.0169(11) 0.0258(14) 0.0273(12) -0.0042(10) 0.0101(9) -0.0031(9)
C41 0.0170(11) 0.0205(13) 0.0314(13) -0.0017(10) 0.0129(10) 0.0021(9)
C35 0.0222(12) 0.0183(12) 0.0332(13) 0.0034(10) 0.0175(10) 0.0015(9)
C9 0.0208(11) 0.0262(14) 0.0318(13) 0.0047(10) 0.0172(10) 0.0013(9)
C31 0.0230(13) 0.0213(13) 0.0379(15) 0.0037(10) 0.0191(11) 0.0029(9)
C32 0.0265(13) 0.0169(12) 0.0400(15) -0.0015(10) 0.0228(11) -0.0025(9)
C10 0.0213(12) 0.0206(13) 0.0288(12) 0.0009(10) 0.0158(10) 0.0018(9)
C40 0.0174(11) 0.0256(14) 0.0314(13) -0.0013(10) 0.0112(10) -0.0012(9)
C16 0.0218(12) 0.0267(14) 0.0319(13) -0.0074(10) 0.0155(11) -0.0041(10)
C53 0.0239(13) 0.0229(13) 0.0419(15) 0.0029(11) 0.0215(11) 0.0073(10)
C37 0.0217(12) 0.0186(13) 0.0342(13) -0.0025(10) 0.0137(10) -0.0029(9)
C42 0.0176(11) 0.0215(13) 0.0288(12) -0.0010(10) 0.0092(9) 0.0027(9)
C15 0.0254(13) 0.0241(14) 0.0366(14) -0.0074(11) 0.0178(11) -0.0033(10)
C38 0.0215(12) 0.0182(12) 0.0338(13) -0.0008(10) 0.0149(10) -0.0029(9)
C33 0.0271(13) 0.0188(13) 0.0355(14) -0.0032(10) 0.0203(11) -0.0045(10)
C8 0.0234(12) 0.0201(13) 0.0319(13) 0.0048(9) 0.0180(10) 0.0003(9)
C30 0.0239(13) 0.0260(14) 0.0355(14) 0.0062(10) 0.0183(11) 0.0062(10)
C29 0.0251(13) 0.0263(14) 0.0350(15) 0.0062(11) 0.0161(11) 0.0067(10)
C17 0.0249(13) 0.0313(15) 0.0300(13) -0.0110(11) 0.0155(11) -0.0039(10)
C36 0.0238(12) 0.0221(13) 0.0296(13) 0.0038(10) 0.0156(10) 0.0021(9)
C39 0.0204(12) 0.0221(13) 0.0346(13) -0.0020(10) 0.0133(10) -0.0042(10)
C14 0.0247(12) 0.0225(13) 0.0326(13) -0.0002(10) 0.0127(10) 0.0005(10)
C52 0.0271(13) 0.0183(13) 0.0410(15) -0.0034(10) 0.0219(12) -0.0003(10)
C26 0.0198(12) 0.0391(17) 0.0348(14) -0.0043(12) 0.0145(10) 0.0010(10)
C20 0.0225(13) 0.0456(19) 0.0403(16) -0.0225(14) 0.0166(12) -0.0139(12)
C18 0.0249(13) 0.0354(16) 0.0353(14) -0.0166(12) 0.0175(11) -0.0076(11)
C55 0.0198(12) 0.0397(17) 0.0399(15) 0.0002(12) 0.0166(11) 0.0066(11)
C44 0.0337(15) 0.0291(16) 0.0488(17) -0.0184(13) 0.0248(13) -0.0093(12)
C27 0.0176(11) 0.0381(17) 0.0338(14) -0.0031(12) 0.0113(10) -0.0004(10)
C43 0.0346(15) 0.0230(14) 0.0458(16) -0.0060(11) 0.0237(13) -0.0039(11)
C22 0.0235(13) 0.0413(18) 0.0386(15) -0.0165(13) 0.0170(11) -0.0123(12)
C25 0.0260(13) 0.0400(18) 0.0402(15) -0.0097(13) 0.0209(12) -0.0054(11)
C54 0.0300(14) 0.0279(15) 0.0471(16) -0.0015(12) 0.0257(13) 0.0064(11)
C23 0.0208(12) 0.0428(18) 0.0367(15) -0.0134(12) 0.0148(11) -0.0068(11)
C28 0.0262(13) 0.0407(18) 0.0354(15) 0.0076(12) 0.0145(12) 0.0103(12)
C21 0.0216(12) 0.0444(18) 0.0330(14) -0.0147(12) 0.0131(10) -0.0109(12)
Cl 0.169(3) 0.156(3) 0.164(3) -0.012(2) 0.086(3) -0.030(2)
C58 0.0367(15) 0.0383(17) 0.0395(16) 0.0016(13) 0.0234(13) -0.0046(13)
C24 0.0250(13) 0.0410(19) 0.0413(15) -0.0139(13) 0.0207(12) -0.0098(12)
C51 0.0216(12) 0.0421(18) 0.0306(13) -0.0083(12) 0.0145(10) -0.0026(11)
C47 0.0305(14) 0.0366(18) 0.0482(17) -0.0201(14) 0.0234(13) -0.0136(12)
C19 0.0266(14) 0.0469(19) 0.0365(15) -0.0238(13) 0.0176(12) -0.0107(12)
C48 0.0321(15) 0.0396(18) 0.0519(18) -0.0167(15) 0.0265(14) -0.0148(13)
C61 0.0456(18) 0.0350(17) 0.0342(15) 0.0052(13) 0.0164(13) -0.0032(14)
C59 0.0365(15) 0.0207(14) 0.0568(18) -0.0084(12) 0.0300(14) -0.0074(11)
C49 0.0302(14) 0.0374(17) 0.0451(16) -0.0179(13) 0.0248(13) -0.0154(12)
C50 0.0319(15) 0.0399(18) 0.0476(17) -0.0139(14) 0.0262(13) -0.0102(13)
C60 0.0366(16) 0.0214(14) 0.059(2) 0.0000(14) 0.0188(14) 0.0033(12)
C45 0.0370(16) 0.0277(16) 0.063(2) -0.0187(14) 0.0303(15) -0.0111(13)
C56 0.0505(19) 0.046(2) 0.0500(19) -0.0123(16) 0.0322(16) -0.0069(16)
C57 0.0326(16) 0.050(2) 0.058(2) -0.0173(16) 0.0324(15) -0.0178(14)
C46 0.0391(17) 0.0325(17) 0.067(2) -0.0215(16) 0.0334(16) -0.0198(14)
Cl2 0.189(4) 0.246(5) 0.141(3) -0.023(3) 0.094(3) 0.002(4)
C2 0.081(4) 0.155(8) 0.056(3) 0.030(4) 0.017(3) -0.011(5)
C6 0.175(9) 0.136(8) 0.136(7) 0.032(6) 0.077(6) 0.008(7)
Cl4 0.1083(17) 0.151(3) 0.148(2) -0.0223(18) 0.0651(15) 0.0126(15)
Cl5 0.108(5) 0.108(5) 0.218(8) -0.023(5) -0.008(5) -0.003(4)
Cl6 0.100(4) 0.231(11) 0.146(5) -0.026(5) 0.022(3) 0.049(5)
C3 0.080(6) 0.037(4) 0.056(5) 0.008(3) 0.033(4) 0.010(4)
C7 0.086(7) 0.077(7) 0.101(7) 0.028(5) 0.046(6) 0.002(5)

loop_
_atom_type_symbol
_atom_type_description
_atom_type_scat_dispersion_real
_atom_type_scat_dispersion_imag
_atom_type_scat_source
C C 0.0181 0.0091 'International Tables Vol C Tables 4.2.6.8 and 6.1.1.4'
H H 0.0000 0.0000 'International Tables Vol C Tables 4.2.6.8 and 6.1.1.4'
Cl Cl 0.3639 0.7018 'International Tables Vol C Tables 4.2.6.8 and 6.1.1.4'

loop_
_geom_angle_atom_site_label_1
_geom_angle_atom_site_label_2
_geom_angle_atom_site_label_3
_geom_angle
_geom_angle_site_symmetry_1
_geom_angle_site_symmetry_3
_geom_angle_publ_flag
C12 C11 H11 120.4 . . ?
C12 C11 C10 119.1(2) . . ?
C10 C11 H11 120.4 . . ?
C35 C34 C33 111.0(2) . . ?
C37 C34 C35 120.0(3) . . ?
C37 C34 C33 128.9(3) . . ?
C12 C13 C14 110.0(2) . . ?
C42 C13 C12 120.1(3) . . ?
C42 C13 C14 129.6(2) . . ?
C11 C12 C13 121.0(2) . . ?
C11 C12 C16 129.3(2) . . ?
C13 C12 C16 109.4(2) . . ?
C10 C41 C40 121.4(2) . . ?
C42 C41 C10 120.2(2) . . ?
C42 C41 C40 118.2(2) . . ?
C34 C35 C31 108.3(2) . . ?
C36 C35 C34 121.2(2) . . ?
C36 C35 C31 130.0(3) . . ?
H9A C9 H9B 108.6 . . ?
C10 C9 H9A 110.3 . . ?
C10 C9 H9B 110.3 . . ?
C10 C9 C8 107.1(2) . . ?
C8 C9 H9A 110.3 . . ?
C8 C9 H9B 110.3 . . ?
C32 C31 C35 108.8(2) . . ?
C30 C31 C35 129.9(3) . . ?
C30 C31 C32 120.9(2) . . ?
C31 C32 C33 110.3(2) . . ?
C52 C32 C31 120.2(3) . . ?
C52 C32 C33 129.4(3) . . ?
C11 C10 C41 119.8(2) . . ?
C11 C10 C9 120.7(2) . . ?
C41 C10 C9 119.1(2) . . ?
C41 C40 H40 117.0 . . ?
C39 C40 C41 126.0(2) . . ?
C39 C40 H40 117.0 . . ?
C15 C16 C12 108.4(2) . . ?
C17 C16 C12 129.3(3) . . ?
C17 C16 C15 121.9(3) . . ?
C29 C53 C54 121.7(3) . . ?
C52 C53 C29 119.6(2) . . ?
C52 C53 C54 118.5(3) . . ?
C34 C37 H37 120.2 . . ?
C34 C37 C38 119.6(3) . . ?
C38 C37 H37 120.2 . . ?
C13 C42 C41 119.3(2) . . ?
C13 C42 H42 120.3 . . ?
C41 C42 H42 120.3 . . ?
C16 C15 C14 110.7(2) . . ?
C43 C15 C16 119.0(3) . . ?
C43 C15 C14 130.2(3) . . ?
C37 C38 C8 119.8(2) . . ?
C37 C38 C39 119.0(2) . . ?
C8 C38 C39 120.9(2) . . ?
C34 C33 C32 100.7(2) . . ?
C34 C33 C58 112.8(2) . . ?
C34 C33 C59 110.3(2) . . ?
C32 C33 C59 110.3(2) . . ?
C58 C33 C32 112.6(2) . . ?
C58 C33 C59 109.8(3) . . ?
C38 C8 C9 119.4(2) . . ?
C36 C8 C9 120.2(2) . . ?
C36 C8 C38 120.0(2) . . ?
C31 C30 H30 120.4 . . ?
C31 C30 C29 119.1(3) . . ?
C29 C30 H30 120.4 . . ?
C53 C29 C28 119.4(3) . . ?
C30 C29 C53 120.1(3) . . ?
C30 C29 C28 120.2(3) . . ?
C16 C17 H17 120.4 . . ?
C16 C17 C18 119.3(3) . . ?
C18 C17 H17 120.4 . . ?
C35 C36 C8 119.0(3) . . ?
C35 C36 H36 120.5 . . ?
C8 C36 H36 120.5 . . ?
C40 C39 C38 126.0(2) . . ?
C40 C39 H39 117.0 . . ?
C38 C39 H39 117.0 . . ?
C13 C14 C15 101.0(2) . . ?
C13 C14 C60 110.4(2) . . ?
C15 C14 C60 111.3(2) . . ?
C61 C14 C13 111.9(2) . . ?
C61 C14 C15 111.6(2) . . ?
C61 C14 C60 110.3(3) . . ?
C32 C52 C53 119.6(3) . . ?
C32 C52 H52 120.2 . . ?
C53 C52 H52 120.2 . . ?
C27 C26 C55 121.0(3) . . ?
C25 C26 C55 119.1(3) . . ?
C25 C26 C27 119.6(3) . . ?
C21 C20 C47 120.6(3) . . ?
C21 C20 C19 120.1(3) . . ?
C47 C20 C19 119.0(3) . . ?
C17 C18 C44 119.6(3) . . ?
C17 C18 C19 119.6(3) . . ?
C44 C18 C19 120.6(3) . . ?
C26 C55 H55 116.8 . . ?
C54 C55 C26 126.3(3) . . ?
C54 C55 H55 116.8 . . ?
C18 C44 C43 119.8(3) . . ?
C18 C44 C45 120.5(3) . . ?
C43 C44 C45 119.6(3) . . ?
C26 C27 C28 120.2(3) . . ?
C51 C27 C26 119.6(3) . . ?
C51 C27 C28 120.0(3) . . ?
C15 C43 C44 120.1(3) . . ?
C15 C43 H43 119.9 . . ?
C44 C43 H43 119.9 . . ?
C21 C22 C23 130.6(3) . . ?
C21 C22 C49 120.4(3) . . ?
C49 C22 C23 108.7(3) . . ?
C26 C25 H25 120.0 . . ?
C24 C25 C26 119.9(3) . . ?
C24 C25 H25 120.0 . . ?
C53 C54 H54 116.8 . . ?
C55 C54 C53 126.5(3) . . ?
C55 C54 H54 116.8 . . ?
C24 C23 C22 108.5(3) . . ?
C51 C23 C22 130.6(3) . . ?
C51 C23 C24 120.6(3) . . ?
C29 C28 H28A 110.3 . . ?
C29 C28 H28B 110.3 . . ?
C27 C28 C29 107.1(2) . . ?
C27 C28 H28A 110.3 . . ?
C27 C28 H28B 110.3 . . ?
H28A C28 H28B 108.6 . . ?
C20 C21 C22 119.6(3) . . ?
C20 C21 H21 120.2 . . ?
C22 C21 H21 120.2 . . ?
C33 C58 H58A 109.5 . . ?
C33 C58 H58B 109.5 . . ?
C33 C58 H58C 109.5 . . ?
H58A C58 H58B 109.5 . . ?
H58A C58 H58C 109.5 . . ?
H58B C58 H58C 109.5 . . ?
C25 C24 C23 119.5(3) . . ?
C25 C24 C50 129.4(3) . . ?
C23 C24 C50 111.0(3) . . ?
C27 C51 H51 119.9 . . ?
C23 C51 C27 120.1(3) . . ?
C23 C51 H51 119.9 . . ?
C20 C47 C48 119.3(3) . . ?
C20 C47 C46 121.8(3) . . ?
C48 C47 C46 118.6(3) . . ?
C20 C19 H19A 110.6 . . ?
C20 C19 H19B 110.6 . . ?
C18 C19 C20 105.8(2) . . ?
C18 C19 H19A 110.6 . . ?
C18 C19 H19B 110.6 . . ?
H19A C19 H19B 108.7 . . ?
C47 C48 H48 120.3 . . ?
C49 C48 C47 119.4(3) . . ?
C49 C48 H48 120.3 . . ?
C14 C61 H61A 109.5 . . ?
C14 C61 H61B 109.5 . . ?
C14 C61 H61C 109.5 . . ?
H61A C61 H61B 109.5 . . ?
H61A C61 H61C 109.5 . . ?
H61B C61 H61C 109.5 . . ?
C33 C59 H59A 109.5 . . ?
C33 C59 H59B 109.5 . . ?
C33 C59 H59C 109.5 . . ?
H59A C59 H59B 109.5 . . ?
H59A C59 H59C 109.5 . . ?
H59B C59 H59C 109.5 . . ?
C22 C49 C50 110.3(3) . . ?
C48 C49 C22 120.2(3) . . ?
C48 C49 C50 129.4(3) . . ?
C24 C50 C49 100.4(2) . . ?
C24 C50 C56 112.5(3) . . ?
C24 C50 C57 110.7(3) . . ?
C56 C50 C49 111.1(3) . . ?
C56 C50 C57 110.8(3) . . ?
C57 C50 C49 110.9(3) . . ?
C14 C60 H60A 109.5 . . ?
C14 C60 H60B 109.5 . . ?
C14 C60 H60C 109.5 . . ?
H60A C60 H60B 109.5 . . ?
H60A C60 H60C 109.5 . . ?
H60B C60 H60C 109.5 . . ?
C44 C45 H45 116.9 . . ?
C46 C45 C44 126.1(3) . . ?
C46 C45 H45 116.9 . . ?
C50 C56 H56A 109.5 . . ?
C50 C56 H56B 109.5 . . ?
C50 C56 H56C 109.5 . . ?
H56A C56 H56B 109.5 . . ?
H56A C56 H56C 109.5 . . ?
H56B C56 H56C 109.5 . . ?
C50 C57 H57A 109.5 . . ?
C50 C57 H57B 109.5 . . ?
C50 C57 H57C 109.5 . . ?
H57A C57 H57B 109.5 . . ?
H57A C57 H57C 109.5 . . ?
H57B C57 H57C 109.5 . . ?
C47 C46 H46 117.3 . . ?
C45 C46 C47 125.4(3) . . ?
C45 C46 H46 117.3 . . ?
Cl1 C2 Cl3 113.6(4) . . ?
Cl1 C2 H2A 108.8 . . ?
Cl1 C2 H2B 108.8 . . ?
Cl3 C2 H2A 108.8 . . ?
Cl3 C2 H2B 108.8 . . ?
H2A C2 H2B 107.7 . . ?
Cl C6 H6A 108.0 . . ?
Cl C6 H6B 108.0 . . ?
Cl2 C6 Cl 117.2(10) . . ?
Cl2 C6 H6A 108.0 . . ?
Cl2 C6 H6B 108.0 . . ?
H6A C6 H6B 107.2 . . ?
Cl4 C3 H3A 111.5 . . ?
Cl4 C3 H3B 111.5 . . ?
Cl5 C3 Cl4 101.5(5) . . ?
Cl5 C3 H3A 111.5 . . ?
Cl5 C3 H3B 111.5 . . ?
H3A C3 H3B 109.3 . . ?
Cl4 C7 Cl6 116.9(7) . . ?
Cl4 C7 H7A 108.1 . . ?
Cl4 C7 H7B 108.1 . . ?
Cl6 C7 H7A 108.1 . . ?
Cl6 C7 H7B 108.1 . . ?
H7A C7 H7B 107.3 . . ?

loop_
_geom_bond_atom_site_label_1
_geom_bond_atom_site_label_2
_geom_bond_distance
_geom_bond_site_symmetry_2
_geom_bond_publ_flag
Cl1 C2 1.677(10) . ?
Cl3 C2 1.837(11) . ?
C11 H11 0.9500 . ?
C11 C12 1.395(4) . ?
C11 C10 1.396(4) . ?
C34 C35 1.396(4) . ?
C34 C37 1.389(4) . ?
C34 C33 1.524(4) . ?
C13 C12 1.402(4) . ?
C13 C42 1.383(4) . ?
C13 C14 1.528(4) . ?
C12 C16 1.456(4) . ?
C41 C10 1.411(4) . ?
C41 C40 1.467(4) . ?
C41 C42 1.407(4) . ?
C35 C31 1.462(3) . ?
C35 C36 1.394(4) . ?
C9 H9A 0.9900 . ?
C9 H9B 0.9900 . ?
C9 C10 1.501(4) . ?
C9 C8 1.516(4) . ?
C31 C32 1.401(4) . ?
C31 C30 1.390(4) . ?
C32 C33 1.530(4) . ?
C32 C52 1.386(4) . ?
C40 H40 0.9500 . ?
C40 C39 1.352(4) . ?
C16 C15 1.398(4) . ?
C16 C17 1.385(4) . ?
C53 C29 1.411(4) . ?
C53 C52 1.408(4) . ?
C53 C54 1.476(4) . ?
C37 H37 0.9500 . ?
C37 C38 1.407(4) . ?
C42 H42 0.9500 . ?
C15 C14 1.531(4) . ?
C15 C43 1.386(4) . ?
C38 C8 1.411(4) . ?
C38 C39 1.470(4) . ?
C33 C58 1.525(4) . ?
C33 C59 1.533(4) . ?
C8 C36 1.401(4) . ?
C30 H30 0.9500 . ?
C30 C29 1.403(4) . ?
C29 C28 1.502(4) . ?
C17 H17 0.9500 . ?
C17 C18 1.401(4) . ?
C36 H36 0.9500 . ?
C39 H39 0.9500 . ?
C14 C61 1.526(4) . ?
C14 C60 1.534(4) . ?
C52 H52 0.9500 . ?
C26 C55 1.468(5) . ?
C26 C27 1.416(4) . ?
C26 C25 1.408(5) . ?
C20 C21 1.382(5) . ?
C20 C47 1.398(5) . ?
C20 C19 1.507(4) . ?
C18 C44 1.407(5) . ?
C18 C19 1.501(4) . ?
C55 H55 0.9500 . ?
C55 C54 1.341(5) . ?
C44 C43 1.412(5) . ?
C44 C45 1.477(4) . ?
C27 C28 1.490(5) . ?
C27 C51 1.396(4) . ?
C43 H43 0.9500 . ?
C22 C23 1.452(5) . ?
C22 C21 1.398(4) . ?
C22 C49 1.404(5) . ?
C25 H25 0.9500 . ?
C25 C24 1.394(5) . ?
C54 H54 0.9500 . ?
C23 C24 1.408(4) . ?
C23 C51 1.385(5) . ?
C28 H28A 0.9900 . ?
C28 H28B 0.9900 . ?
C21 H21 0.9500 . ?
Cl C6 1.801(16) . ?
C58 H58A 0.9800 . ?
C58 H58B 0.9800 . ?
C58 H58C 0.9800 . ?
C24 C50 1.515(5) . ?
C51 H51 0.9500 . ?
C47 C48 1.430(4) . ?
C47 C46 1.467(6) . ?
C19 H19A 0.9900 . ?
C19 H19B 0.9900 . ?
C48 H48 0.9500 . ?
C48 C49 1.376(5) . ?
C61 H61A 0.9800 . ?
C61 H61B 0.9800 . ?
C61 H61C 0.9800 . ?
C59 H59A 0.9800 . ?
C59 H59B 0.9800 . ?
C59 H59C 0.9800 . ?
C49 C50 1.543(4) . ?
C50 C56 1.526(6) . ?
C50 C57 1.542(4) . ?
C60 H60A 0.9800 . ?
C60 H60B 0.9800 . ?
C60 H60C 0.9800 . ?
C45 H45 0.9500 . ?
C45 C46 1.361(5) . ?
C56 H56A 0.9800 . ?
C56 H56B 0.9800 . ?
C56 H56C 0.9800 . ?
C57 H57A 0.9800 . ?
C57 H57B 0.9800 . ?
C57 H57C 0.9800 . ?
C46 H46 0.9500 . ?
Cl2 C6 1.617(17) . ?
C2 H2A 0.9900 . ?
C2 H2B 0.9900 . ?
C6 H6A 0.9900 . ?
C6 H6B 0.9900 . ?
Cl4 C3 1.803(8) . ?
Cl4 C7 1.707(8) . ?
Cl5 C3 1.802(8) . ?
Cl6 C7 1.712(9) . ?
C3 H3A 0.9900 . ?
C3 H3B 0.9900 . ?
C7 H7A 0.9900 . ?
C7 H7B 0.9900 . ?

loop_
_geom_torsion_atom_site_label_1
_geom_torsion_atom_site_label_2
_geom_torsion_atom_site_label_3
_geom_torsion_atom_site_label_4
_geom_torsion
_geom_torsion_site_symmetry_1
_geom_torsion_site_symmetry_2
_geom_torsion_site_symmetry_3
_geom_torsion_site_symmetry_4
_geom_torsion_publ_flag
C11 C12 C16 C15 -172.7(3) . . . . ?
C11 C12 C16 C17 0.0(5) . . . . ?
C34 C35 C31 C32 -0.8(3) . . . . ?
C34 C35 C31 C30 -173.7(3) . . . . ?
C34 C35 C36 C8 3.9(4) . . . . ?
C34 C37 C38 C8 6.9(4) . . . . ?
C34 C37 C38 C39 -167.5(3) . . . . ?
C13 C12 C16 C15 0.8(3) . . . . ?
C13 C12 C16 C17 173.5(3) . . . . ?
C12 C11 C10 C41 0.7(4) . . . . ?
C12 C11 C10 C9 -173.0(2) . . . . ?
C12 C13 C42 C41 2.6(4) . . . . ?
C12 C13 C14 C15 -6.2(3) . . . . ?
C12 C13 C14 C61 -125.2(3) . . . . ?
C12 C13 C14 C60 111.6(3) . . . . ?
C12 C16 C15 C14 -5.1(3) . . . . ?
C12 C16 C15 C43 171.6(3) . . . . ?
C12 C16 C17 C18 -168.9(3) . . . . ?
C41 C40 C39 C38 0.0(5) . . . . ?
C35 C34 C37 C38 -3.7(4) . . . . ?
C35 C34 C33 C32 8.8(3) . . . . ?
C35 C34 C33 C58 129.0(3) . . . . ?
C35 C34 C33 C59 -107.7(3) . . . . ?
C35 C31 C32 C33 6.6(3) . . . . ?
C35 C31 C32 C52 -170.1(3) . . . . ?
C35 C31 C30 C29 167.8(3) . . . . ?
C9 C8 C36 C35 172.5(2) . . . . ?
C31 C35 C36 C8 -167.1(3) . . . . ?
C31 C32 C33 C34 -9.2(3) . . . . ?
C31 C32 C33 C58 -129.6(3) . . . . ?
C31 C32 C33 C59 107.4(3) . . . . ?
C31 C32 C52 C53 1.8(4) . . . . ?
C31 C30 C29 C53 0.0(4) . . . . ?
C31 C30 C29 C28 -173.6(3) . . . . ?
C32 C31 C30 C29 -4.4(4) . . . . ?
C10 C11 C12 C13 -4.3(4) . . . . ?
C10 C11 C12 C16 168.6(3) . . . . ?
C10 C41 C40 C39 39.6(4) . . . . ?
C10 C41 C42 C13 -6.1(4) . . . . ?
C10 C9 C8 C38 71.9(3) . . . . ?
C10 C9 C8 C36 -101.3(3) . . . . ?
C40 C41 C10 C11 -170.3(2) . . . . ?
C40 C41 C10 C9 3.5(4) . . . . ?
C40 C41 C42 C13 168.8(2) . . . . ?
C16 C15 C14 C13 6.8(3) . . . . ?
C16 C15 C14 C61 126.0(3) . . . . ?
C16 C15 C14 C60 -110.4(3) . . . . ?
C16 C15 C43 C44 -2.4(4) . . . . ?
C16 C17 C18 C44 0.1(4) . . . . ?
C16 C17 C18 C19 174.9(2) . . . . ?
C53 C29 C28 C27 -70.8(3) . . . . ?
C37 C34 C35 C31 171.0(2) . . . . ?
C37 C34 C35 C36 -1.7(4) . . . . ?
C37 C34 C33 C32 -167.3(3) . . . . ?
C37 C34 C33 C58 -47.0(4) . . . . ?
C37 C34 C33 C59 76.2(4) . . . . ?
C37 C38 C8 C9 -177.9(2) . . . . ?
C37 C38 C8 C36 -4.7(4) . . . . ?
C37 C38 C39 C40 135.1(3) . . . . ?
C42 C13 C12 C11 2.6(4) . . . . ?
C42 C13 C12 C16 -171.5(2) . . . . ?
C42 C13 C14 C15 168.4(3) . . . . ?
C42 C13 C14 C61 49.5(4) . . . . ?
C42 C13 C14 C60 -73.7(4) . . . . ?
C42 C41 C10 C11 4.4(4) . . . . ?
C42 C41 C10 C9 178.3(2) . . . . ?
C42 C41 C40 C39 -135.2(3) . . . . ?
C15 C16 C17 C18 3.0(4) . . . . ?
C38 C8 C36 C35 -0.7(4) . . . . ?
C33 C34 C35 C31 -5.4(3) . . . . ?
C33 C34 C35 C36 -178.2(2) . . . . ?
C33 C34 C37 C38 172.0(3) . . . . ?
C33 C32 C52 C53 -174.3(3) . . . . ?
C8 C9 C10 C11 102.2(3) . . . . ?
C8 C9 C10 C41 -71.6(3) . . . . ?
C8 C38 C39 C40 -39.2(4) . . . . ?
C30 C31 C32 C33 -179.7(2) . . . . ?
C30 C31 C32 C52 3.5(4) . . . . ?
C30 C29 C28 C27 102.9(3) . . . . ?
C29 C53 C52 C32 -6.1(4) . . . . ?
C29 C53 C54 C55 37.6(5) . . . . ?
C17 C16 C15 C14 -178.4(2) . . . . ?
C17 C16 C15 C43 -1.8(4) . . . . ?
C17 C18 C44 C43 -4.2(4) . . . . ?
C17 C18 C44 C45 171.4(3) . . . . ?
C17 C18 C19 C20 -103.2(3) . . . . ?
C36 C35 C31 C32 171.1(3) . . . . ?
C36 C35 C31 C30 -1.8(5) . . . . ?
C39 C38 C8 C9 -3.7(4) . . . . ?
C39 C38 C8 C36 169.6(2) . . . . ?
C14 C13 C12 C11 177.9(2) . . . . ?
C14 C13 C12 C16 3.7(3) . . . . ?
C14 C13 C42 C41 -171.6(3) . . . . ?
C14 C15 C43 C44 173.4(3) . . . . ?
C52 C32 C33 C34 167.2(3) . . . . ?
C52 C32 C33 C58 46.8(4) . . . . ?
C52 C32 C33 C59 -76.3(4) . . . . ?
C52 C53 C29 C30 5.2(4) . . . . ?
C52 C53 C29 C28 178.8(3) . . . . ?
C52 C53 C54 C55 -137.2(3) . . . . ?
C26 C55 C54 C53 0.2(6) . . . . ?
C26 C27 C28 C29 73.4(3) . . . . ?
C26 C27 C51 C23 0.2(4) . . . . ?
C26 C25 C24 C23 -0.8(5) . . . . ?
C26 C25 C24 C50 175.0(3) . . . . ?
C20 C47 C48 C49 -6.8(5) . . . . ?
C20 C47 C46 C45 38.8(5) . . . . ?
C18 C44 C43 C15 5.4(4) . . . . ?
C18 C44 C45 C46 -37.7(5) . . . . ?
C55 C26 C27 C28 -7.5(4) . . . . ?
C55 C26 C27 C51 167.4(3) . . . . ?
C55 C26 C25 C24 -167.2(3) . . . . ?
C44 C18 C19 C20 71.6(4) . . . . ?
C44 C45 C46 C47 -2.1(6) . . . . ?
C27 C26 C55 C54 -36.1(5) . . . . ?
C27 C26 C25 C24 7.1(5) . . . . ?
C43 C15 C14 C13 -169.3(3) . . . . ?
C43 C15 C14 C61 -50.2(4) . . . . ?
C43 C15 C14 C60 73.5(4) . . . . ?
C43 C44 C45 C46 137.9(4) . . . . ?
C22 C23 C24 C25 168.9(3) . . . . ?
C22 C23 C24 C50 -7.6(3) . . . . ?
C22 C23 C51 C27 -167.4(3) . . . . ?
C22 C49 C50 C24 -9.6(3) . . . . ?
C22 C49 C50 C56 -128.8(3) . . . . ?
C22 C49 C50 C57 107.5(3) . . . . ?
C25 C26 C55 C54 138.1(4) . . . . ?
C25 C26 C27 C28 178.3(3) . . . . ?
C25 C26 C27 C51 -6.8(4) . . . . ?
C25 C24 C50 C49 -165.8(3) . . . . ?
C25 C24 C50 C56 -47.7(5) . . . . ?
C25 C24 C50 C57 76.9(4) . . . . ?
C54 C53 C29 C30 -169.5(3) . . . . ?
C54 C53 C29 C28 4.1(4) . . . . ?
C54 C53 C52 C32 168.8(3) . . . . ?
C23 C22 C21 C20 169.8(3) . . . . ?
C23 C22 C49 C48 -171.4(3) . . . . ?
C23 C22 C49 C50 5.8(3) . . . . ?
C23 C24 C50 C49 10.2(3) . . . . ?
C23 C24 C50 C56 128.4(3) . . . . ?
C23 C24 C50 C57 -107.0(3) . . . . ?
C28 C27 C51 C23 175.1(3) . . . . ?
C21 C20 C47 C48 6.7(4) . . . . ?
C21 C20 C47 C46 -166.5(3) . . . . ?
C21 C20 C19 C18 99.4(4) . . . . ?
C21 C22 C23 C24 -172.6(3) . . . . ?
C21 C22 C23 C51 1.6(6) . . . . ?
C21 C22 C49 C48 2.9(5) . . . . ?
C21 C22 C49 C50 -179.8(3) . . . . ?
C24 C23 C51 C27 6.2(4) . . . . ?
C51 C27 C28 C29 -101.5(3) . . . . ?
C51 C23 C24 C25 -5.9(5) . . . . ?
C51 C23 C24 C50 177.6(3) . . . . ?
C47 C20 C21 C22 -1.7(4) . . . . ?
C47 C20 C19 C18 -74.3(3) . . . . ?
C47 C48 C49 C22 2.1(5) . . . . ?
C47 C48 C49 C50 -174.6(3) . . . . ?
C19 C20 C21 C22 -175.3(3) . . . . ?
C19 C20 C47 C48 -179.7(3) . . . . ?
C19 C20 C47 C46 7.1(4) . . . . ?
C19 C18 C44 C43 -179.0(3) . . . . ?
C19 C18 C44 C45 -3.5(4) . . . . ?
C48 C47 C46 C45 -134.5(4) . . . . ?
C48 C49 C50 C24 167.3(3) . . . . ?
C48 C49 C50 C56 48.1(5) . . . . ?
C48 C49 C50 C57 -75.6(5) . . . . ?
C49 C22 C23 C24 1.0(3) . . . . ?
C49 C22 C23 C51 175.2(3) . . . . ?
C49 C22 C21 C20 -3.2(4) . . . . ?
C45 C44 C43 C15 -170.2(3) . . . . ?
C46 C47 C48 C49 166.6(3) . . . . ?

loop_
_smtbx_masks_void_nr
_smtbx_masks_void_average_x
_smtbx_masks_void_average_y
_smtbx_masks_void_average_z
_smtbx_masks_void_volume
_smtbx_masks_void_count_electrons
_smtbx_masks_void_content
1 0.500 0.500 0.500 194.1 52.5 ?
2 0.500 0.000 0.000 194.1 52.5 ?
